data_1507119
loop_
_publ_author_name
'Buchanan, David J.'
'Dixon, Darren J.'
'Hernandez-Juan, Felix A'

_publ_section_title
;
 Highly stereoselective intermolecular oxy-michael addition reaction to
 alpha,beta-unsaturated malonate esters.
;
_journal_issue 9
_journal_name_full 'Organic letters'
_journal_page_first 1357
_journal_page_last 1360
_journal_paper_doi 10.1021/ol049820x
_journal_volume 6
_journal_year 2004
_chemical_absolute_configuration unk
_chemical_compound_source
;
?
;
_chemical_formula_moiety ' C13 H26 O4 '
_chemical_formula_sum 'C13 H26 O4'
_chemical_formula_weight 246.35
_chemical_name_systematic
; 
? 
;
_space_group_IT_number 4
_symmetry_cell_setting monoclinic
_symmetry_space_group_name_Hall 'P 2yb'
_symmetry_space_group_name_H-M 'P 1 21 1'
_atom_sites_solution_hydrogens geom
_atom_sites_solution_primary direct
_audit_creation_date 03-25-07
_audit_creation_method CRYSTALS_ver_12-03-99
_cell_angle_alpha 90
_cell_angle_beta 104.5199(11)
_cell_angle_gamma 90
_cell_formula_units_Z 4
_cell_length_a 14.8745(4)
_cell_length_b 6.4555(2)
_cell_length_c 15.4850(6)
_cell_measurement_reflns_used 10032
_cell_measurement_temperature 180
_cell_measurement_theta_max 27
_cell_measurement_theta_min 5
_cell_volume 1439.42(8)
_computing_cell_refinement
; 
 Denzo/Scalepack (Otwinowski & Minor, 1996) 
;
_computing_data_collection
; 
 COLLECT (Nonius BV, 1997) 
;
_computing_data_reduction
; 
 Denzo/Scalepack (Otwinowski & Minor, 1996) 
;
_computing_molecular_graphics
; 
 CAMERON (Watkin et al 1996) 
;
_computing_publication_material
; 
 CRYSTALS (Watkin et al 2001) 
;
_computing_structure_refinement
; 
 CRYSTALS (Watkin et al 2001) 
;
_computing_structure_solution
; 
 SIR97 (Altomare et al, 1999) 
;
_diffrn_ambient_temperature 180
_diffrn_measured_fraction_theta_full 0.985
_diffrn_measured_fraction_theta_max 0.972
_diffrn_measurement_device_type
; 
Nonius Kappa CCD 
;
_diffrn_measurement_method \w
_diffrn_radiation_monochromator graphite
_diffrn_radiation_type 'Mo K\a'
_diffrn_radiation_wavelength 0.71073
_diffrn_reflns_av_R_equivalents 0.03
_diffrn_reflns_limit_h_max 19
_diffrn_reflns_limit_h_min -19
_diffrn_reflns_limit_k_max 7
_diffrn_reflns_limit_k_min -8
_diffrn_reflns_limit_l_max 20
_diffrn_reflns_limit_l_min -19
_diffrn_reflns_number 10895
_diffrn_reflns_theta_full 26.699
_diffrn_reflns_theta_max 27.525
_diffrn_reflns_theta_min 5.160
_exptl_absorpt_coefficient_mu 0.082
_exptl_absorpt_correction_T_max 0.994
_exptl_absorpt_correction_T_min 0.918
_exptl_absorpt_correction_type multi-scan
_exptl_absorpt_process_details
;
multi-scan from symmetry-related measurements 
 Sortav (Blessing 1995)
;
_exptl_crystal_colour ' white '
_exptl_crystal_density_diffrn 1.137
_exptl_crystal_description ' plate '
_exptl_crystal_F_000 544.000
_exptl_crystal_size_max 0.54
_exptl_crystal_size_mid 0.09
_exptl_crystal_size_min 0.09
_refine_diff_density_max 0.19
_refine_diff_density_min -0.20
_refine_ls_extinction_method None
_refine_ls_goodness_of_fit_ref 1.1157
_refine_ls_hydrogen_treatment mixed
_refine_ls_matrix_type full
_refine_ls_number_parameters 307
_refine_ls_number_reflns 2414
_refine_ls_number_restraints 1
_refine_ls_R_factor_all 0.0725
_refine_ls_R_factor_gt 0.0431
_refine_ls_shift/su_max 0.000353
_refine_ls_structure_factor_coef F
_refine_ls_weighting_details
;
 Method, part 1, Chebychev polynomial, (Watkin, 1994, Prince, 1982) 
 [weight] = 1.0/[A~0~*T~0~(x)+A~1~*T~1~(x) ... +A~n-1~]*T~n-1~(x)] 
 where A~i~ are the Chebychev coefficients listed below and x= Fcalc/Fmax 
 Method = Robust Weighting (Prince, 1982) 
 W = [weight] * [1-(deltaF/6*sigmaF)^2]^2 
 A~i~ are: 
 2.35 0.389 2.08 
;
_refine_ls_weighting_scheme calc
_refine_ls_wR_factor_all 0.0445
_refine_ls_wR_factor_gt 0.0430
_refine_ls_wR_factor_ref 0.0430
_reflns_limit_h_max 18
_reflns_limit_h_min -19
_reflns_limit_k_max 8
_reflns_limit_k_min 0
_reflns_limit_l_max 20
_reflns_limit_l_min 0
_reflns_number_gt 2414
_reflns_number_total 3518
_reflns_threshold_expression I>3.00u(I)
_cod_data_source_file ol049820xrom20040130_092229.cif
_cod_data_source_block DD0306
_cod_depositor_comments
;
The following automatic conversions were performed:

'_symmetry_cell_setting' value 'Monoclinic' changed to 'monoclinic'
according to /home/saulius/struct/CIF-dictionaries/cif_core.dic
dictionary named 'cif_core.dic' version 2.4.1 from 2010-06-29.

Automatic conversion script
Id: cif_fix_values 1715 2011-07-08 13:25:40Z adriana 
;
_cod_original_sg_symbol_H-M 'P 1 21 1 '
_cod_original_formula_sum ' C13 H26 O4 '
_cod_database_code 1507119

loop_
_symmetry_equiv_pos_as_xyz
x,y,z
-x,y+1/2,-z

loop_
_atom_site_label
_atom_site_type_symbol
_atom_site_fract_x
_atom_site_fract_y
_atom_site_fract_z
_atom_site_U_iso_or_equiv
_atom_site_occupancy
_atom_site_adp_type
O1 O -0.77246(12) 0.4153(3) -0.14026(12) 0.0305 1.0000 Uani
O2 O -0.64772(12) 0.3337(3) -0.47926(12) 0.0340 1.0000 Uani
O3 O -0.42647(12) 0.1946(3) -0.58942(12) 0.0360 1.0000 Uani
O4 O -0.72024(12) 0.0515(3) -0.67223(12) 0.0313 1.0000 Uani
O5 O -0.86778(12) 0.1229(3) -0.66135(11) 0.0319 1.0000 Uani
O6 O -0.74687(14) 0.2131(3) -0.36303(12) 0.0361 1.0000 Uani
O7 O -0.79529(12) 0.1141(3) -0.07291(12) 0.0329 1.0000 Uani
O8 O -0.68260(18) 0.8342(3) -0.30977(17) 0.0573 1.0000 Uani
C9 C -0.68969(17) 0.3660(4) -0.16916(17) 0.0282 1.0000 Uani
C10 C -0.68803(17) 0.2631(4) -0.67492(17) 0.0272 1.0000 Uani
C11 C -0.69399(18) 0.4920(4) -0.25442(18) 0.0286 1.0000 Uani
C12 C -0.83492(18) 0.2511(4) -0.14314(16) 0.0296 1.0000 Uani
C13 C -0.93218(19) 0.1159(5) -0.60587(18) 0.0349 1.0000 Uani
C14 C -0.51744(18) 0.1623(5) -0.64749(18) 0.0355 1.0000 Uani
C15 C -0.76833(18) 0.4126(4) -0.33313(17) 0.0315 1.0000 Uani
C16 C -0.78251(18) 0.0224(4) -0.61920(18) 0.0301 1.0000 Uani
C17 C -0.7986(2) -0.2065(4) -0.6092(2) 0.0398 1.0000 Uani
C18 C -0.8518(2) -0.0651(4) -0.06916(19) 0.0355 1.0000 Uani
C19 C -0.58995(17) 0.2843(4) -0.61352(17) 0.0285 1.0000 Uani
C20 C -0.9565(2) -0.1084(5) -0.59189(19) 0.0423 1.0000 Uani
C21 C -0.58467(17) 0.2201(5) -0.51775(16) 0.0312 1.0000 Uani
C22 C -0.69536(19) 0.3177(5) -0.77285(17) 0.0348 1.0000 Uani
C23 C -0.7088(2) 0.7235(4) -0.24077(18) 0.0341 1.0000 Uani
C24 C -0.7967(2) 0.3080(6) -0.8268(2) 0.0487 1.0000 Uani
C25 C -0.60175(19) 0.4065(5) -0.09425(19) 0.0377 1.0000 Uani
C26 C -0.92634(18) 0.3354(5) -0.13329(18) 0.0345 1.0000 Uani
C27 C -0.9468(2) 0.0023(5) -0.0586(2) 0.0396 1.0000 Uani
C28 C -1.0137(2) 0.2484(5) -0.6506(2) 0.0412 1.0000 Uani
C29 C -0.99201(19) 0.1554(5) -0.13021(19) 0.0398 1.0000 Uani
C30 C -0.7968(2) -0.1934(5) 0.0071(2) 0.0466 1.0000 Uani
C31 C -0.6047(2) 0.3039(6) -0.0071(2) 0.0537 1.0000 Uani
C32 C -0.8688(2) -0.2347(5) -0.5530(2) 0.0456 1.0000 Uani
C33 C -0.6549(2) 0.5317(5) -0.7819(2) 0.0469 1.0000 Uani
C34 C -0.5162(2) 0.3322(8) -0.1230(2) 0.0628 1.0000 Uani
H91 H -0.6873 0.2158 -0.1855 0.0352 1.0000 Uiso
H101 H -0.7284 0.3642 -0.6513 0.0359 1.0000 Uiso
H111 H -0.6326 0.4733 -0.2693 0.0383 1.0000 Uiso
H121 H -0.8494 0.1728 -0.2013 0.0400 1.0000 Uiso
H131 H -0.9062 0.1721 -0.5432 0.0480 1.0000 Uiso
H141 H -0.5192 0.2113 -0.7101 0.0493 1.0000 Uiso
H142 H -0.5341 0.0122 -0.6501 0.0493 1.0000 Uiso
H151 H -0.8283 0.4006 -0.3146 0.0428 1.0000 Uiso
H152 H -0.7764 0.5135 -0.3832 0.0428 1.0000 Uiso
H161 H -0.7569 0.0797 -0.5571 0.0374 1.0000 Uiso
H171 H -0.8225 -0.2684 -0.6701 0.0502 1.0000 Uiso
H172 H -0.7378 -0.2755 -0.5796 0.0502 1.0000 Uiso
H181 H -0.8661 -0.1479 -0.1269 0.0490 1.0000 Uiso
H191 H -0.5732 0.4353 -0.6138 0.0344 1.0000 Uiso
H201 H -0.9896 -0.1726 -0.6516 0.0565 1.0000 Uiso
H202 H -1.0001 -0.1188 -0.5516 0.0565 1.0000 Uiso
H211 H -0.6028 0.0669 -0.5171 0.0389 1.0000 Uiso
H212 H -0.5202 0.2348 -0.4795 0.0389 1.0000 Uiso
H221 H -0.6568 0.2155 -0.7971 0.0425 1.0000 Uiso
H231 H -0.7750 0.7531 -0.2409 0.0498 1.0000 Uiso
H232 H -0.6684 0.7693 -0.1799 0.0498 1.0000 Uiso
H241 H -0.8041 0.3396 -0.8901 0.0586 1.0000 Uiso
H242 H -0.8361 0.4069 -0.8006 0.0586 1.0000 Uiso
H243 H -0.8230 0.1623 -0.8215 0.0586 1.0000 Uiso
H251 H -0.5964 0.5618 -0.0821 0.0457 1.0000 Uiso
H261 H -0.9537 0.4315 -0.1846 0.0462 1.0000 Uiso
H262 H -0.9151 0.4191 -0.0762 0.0462 1.0000 Uiso
H271 H -0.9880 -0.1237 -0.0622 0.0538 1.0000 Uiso
H272 H -0.9390 0.0673 0.0017 0.0538 1.0000 Uiso
H281 H -1.0608 0.2549 -0.6159 0.0479 1.0000 Uiso
H282 H -1.0422 0.1936 -0.7123 0.0479 1.0000 Uiso
H283 H -0.9912 0.3960 -0.6581 0.0479 1.0000 Uiso
H291 H -1.0513 0.2103 -0.1175 0.0501 1.0000 Uiso
H292 H -1.0089 0.0844 -0.1898 0.0501 1.0000 Uiso
H301 H -0.8298 -0.3250 0.0151 0.0580 1.0000 Uiso
H302 H -0.7842 -0.1130 0.0650 0.0580 1.0000 Uiso
H303 H -0.7336 -0.2335 -0.0027 0.0580 1.0000 Uiso
H311 H -0.5476 0.3338 0.0412 0.0641 1.0000 Uiso
H312 H -0.6606 0.3553 0.0133 0.0641 1.0000 Uiso
H313 H -0.6113 0.1495 -0.0155 0.0641 1.0000 Uiso
H321 H -0.8858 -0.3853 -0.5506 0.0545 1.0000 Uiso
H322 H -0.8420 -0.1851 -0.4901 0.0545 1.0000 Uiso
H331 H -0.6601 0.5620 -0.8463 0.0586 1.0000 Uiso
H332 H -0.6911 0.6386 -0.7575 0.0586 1.0000 Uiso
H333 H -0.5885 0.5370 -0.7480 0.0586 1.0000 Uiso
H341 H -0.4581 0.3588 -0.0746 0.0769 1.0000 Uiso
H342 H -0.5110 0.4072 -0.1784 0.0769 1.0000 Uiso
H343 H -0.5215 0.1801 -0.1356 0.0769 1.0000 Uiso
H22 H -0.7125 0.2370 -0.4025 0.0500 1.0000 Uiso
H36 H -0.6206 0.4700 -0.4567 0.0500 1.0000 Uiso
H3 H -0.7092 0.9595 -0.3281 0.0500 1.0000 Uiso
H4 H -0.3940 0.2475 -0.6338 0.0500 1.0000 Uiso

loop_
_atom_site_aniso_label
_atom_site_aniso_U_11
_atom_site_aniso_U_22
_atom_site_aniso_U_33
_atom_site_aniso_U_23
_atom_site_aniso_U_13
_atom_site_aniso_U_12
O1 0.0334(9) 0.0267(9) 0.0356(9) -0.0003(8) 0.0168(8) -0.0029(8)
O2 0.0336(9) 0.0392(11) 0.034(1) -0.0081(9) 0.0169(8) -0.0047(8)
O3 0.0251(9) 0.0445(12) 0.0411(11) 0.0064(9) 0.0130(8) 0.0037(9)
O4 0.033(1) 0.027(1) 0.036(1) -0.0019(8) 0.0128(8) 0.0016(8)
O5 0.0327(9) 0.032(1) 0.034(1) 0.0015(9) 0.0133(8) 0.0001(9)
O6 0.0534(11) 0.0252(9) 0.036(1) 0.0013(8) 0.0236(9) 0.0024(9)
O7 0.0351(9) 0.0298(9) 0.035(1) 0.0041(8) 0.0117(8) -0.0026(9)
O8 0.0864(16) 0.0281(11) 0.0802(16) 0.0215(11) 0.0637(14) 0.0215(11)
C9 0.0278(12) 0.0261(13) 0.0340(14) 0.0018(11) 0.014(1) 0.000(1)
C10 0.0274(12) 0.0269(13) 0.0298(13) 0.0003(11) 0.012(1) 0.003(1)
C11 0.0275(12) 0.0267(12) 0.0356(14) 0.0034(11) 0.0151(11) 0.0046(11)
C12 0.0338(14) 0.0309(14) 0.0265(12) -0.0006(11) 0.0123(11) -0.0063(11)
C13 0.0324(13) 0.0445(16) 0.0299(13) -0.0025(13) 0.0116(11) -0.0060(13)
C14 0.0303(14) 0.0418(16) 0.0384(14) 0.0014(13) 0.0159(11) 0.0058(12)
C15 0.0365(14) 0.0294(13) 0.0311(14) 0.0067(11) 0.0133(11) 0.0066(12)
C16 0.0313(13) 0.0311(14) 0.0295(13) 0.0022(11) 0.0104(11) -0.0023(11)
C17 0.0412(16) 0.0303(15) 0.0450(17) 0.0032(13) 0.0054(13) -0.0022(13)
C18 0.0429(15) 0.0288(14) 0.0388(15) -0.0024(12) 0.0174(12) -0.0096(12)
C19 0.0323(13) 0.0264(13) 0.0308(13) 0.0007(11) 0.0153(11) 0.0033(11)
C20 0.0386(15) 0.0530(19) 0.0344(15) 0.0089(14) 0.0077(12) -0.0155(15)
C21 0.0290(12) 0.0363(14) 0.0291(13) -0.0013(12) 0.009(1) 0.0027(12)
C22 0.0355(14) 0.0424(16) 0.0293(14) 0.0020(12) 0.0135(11) 0.0083(13)
C23 0.0446(15) 0.0247(13) 0.0387(15) 0.0039(12) 0.0210(12) 0.0029(12)
C24 0.0428(16) 0.068(2) 0.0337(15) 0.0089(16) 0.0066(13) 0.0068(17)
C25 0.0327(13) 0.0362(15) 0.0428(16) 0.0010(14) 0.0067(12) -0.0003(13)
C26 0.0309(13) 0.0375(15) 0.0358(14) 0.0006(13) 0.0097(11) -0.0019(12)
C27 0.0455(16) 0.0386(16) 0.0411(16) -0.0020(13) 0.0227(13) -0.0127(13)
C28 0.0348(14) 0.0488(18) 0.0435(16) -0.0010(14) 0.0164(12) -0.0011(14)
C29 0.0328(14) 0.0481(18) 0.0415(16) -0.0037(14) 0.0151(12) -0.0056(13)
C30 0.0597(19) 0.0354(16) 0.0475(18) 0.0052(14) 0.0187(15) -0.0051(15)
C31 0.0455(17) 0.071(2) 0.0371(16) 0.0062(17) -0.0028(13) -0.0049(18)
C32 0.0433(16) 0.0477(19) 0.0420(17) 0.0140(15) 0.0040(13) -0.0133(14)
C33 0.0544(19) 0.0504(19) 0.0390(16) 0.0165(15) 0.0175(14) 0.0012(16)
C34 0.0374(17) 0.090(3) 0.060(2) 0.007(2) 0.0104(15) 0.0135(19)

loop_
_atom_type_symbol
_atom_type_scat_dispersion_real
_atom_type_scat_dispersion_imag
_atom_type_scat_Cromer_Mann_a1
_atom_type_scat_Cromer_Mann_b1
_atom_type_scat_Cromer_Mann_a2
_atom_type_scat_Cromer_Mann_b2
_atom_type_scat_Cromer_Mann_a3
_atom_type_scat_Cromer_Mann_b3
_atom_type_scat_Cromer_Mann_a4
_atom_type_scat_Cromer_Mann_b4
_atom_type_scat_Cromer_Mann_c
_atom_type_scat_source
'C   ' 0.0033 0.0016 2.3100 20.8439 1.0200 10.2075 1.5886 0.5687 0.8650 51.6512 0.2156 International_Tables_Vol_IV_Table_2.2B
'H   ' 0.0000 0.0000 0.4930 10.5109 0.3229 26.1257 0.1402 3.1424 0.0408 57.7998 0.0030 International_Tables_Vol_IV_Table_2.2B
'O   ' 0.0106 0.0060 3.0485 13.2771 2.2868 5.7011 1.5463 0.3239 0.8670 32.9089 0.2508 International_Tables_Vol_IV_Table_2.2B

loop_
_geom_angle_atom_site_label_1
_geom_angle_atom_site_label_2
_geom_angle_atom_site_label_3
_geom_angle
_geom_angle_publ_flag
C12 O1 C9 115.63(19) yes
H36 O2 C21 110.433 no
H4 O3 C14 99.285 no
C16 O4 C10 114.56(19) yes
C16 O5 C13 111.16(19) yes
H22 O6 C15 105.967 no
C18 O7 C12 113.55(19) yes
H3 O8 C23 120.006 no
H91 C9 C25 106.088 no
H91 C9 C11 106.895 no
C25 C9 C11 113.7(2) yes
H91 C9 O1 112.103 no
C25 C9 O1 111.0(2) yes
C11 C9 O1 107.08(19) yes
H101 C10 C22 107.893 no
H101 C10 C19 106.014 no
C22 C10 C19 114.4(2) yes
H101 C10 O4 111.394 no
C22 C10 O4 107.6(2) yes
C19 C10 O4 109.6(2) yes
H111 C11 C23 108.636 no
H111 C11 C15 107.277 no
C23 C11 C15 109.8(2) yes
H111 C11 C9 106.811 no
C23 C11 C9 111.9(2) yes
C15 C11 C9 112.1(2) yes
H121 C12 C26 106.016 no
H121 C12 O1 113.472 no
C26 C12 O1 109.4(2) yes
H121 C12 O7 109.164 no
C26 C12 O7 111.2(2) yes
O1 C12 O7 107.69(19) yes
H131 C13 C28 107.832 no
H131 C13 C20 104.548 no
C28 C13 C20 114.4(2) yes
H131 C13 O5 114.070 no
C28 C13 O5 106.8(2) yes
C20 C13 O5 109.4(2) yes
H142 C14 H141 108.527 no
H142 C14 C19 108.880 no
H141 C14 C19 108.457 no
H142 C14 O3 110.494 no
H141 C14 O3 110.320 no
C19 C14 O3 110.1(2) yes
H152 C15 H151 109.287 no
H152 C15 O6 109.201 no
H151 C15 O6 107.939 no
H152 C15 C11 109.041 no
H151 C15 C11 108.498 no
O6 C15 C11 112.8(2) yes
H161 C16 C17 107.018 no
H161 C16 O4 111.294 no
C17 C16 O4 109.7(2) yes
H161 C16 O5 110.343 no
C17 C16 O5 110.2(2) yes
O4 C16 O5 108.3(2) yes
H172 C17 H171 108.533 no
H172 C17 C32 110.499 no
H171 C17 C32 110.814 no
H172 C17 C16 109.370 no
H171 C17 C16 108.781 no
C32 C17 C16 108.8(3) yes
H181 C18 C30 110.677 no
H181 C18 C27 104.383 no
C30 C18 C27 114.1(2) yes
H181 C18 O7 112.501 no
C30 C18 O7 105.4(2) yes
C27 C18 O7 110.0(2) yes
H191 C19 C21 108.423 no
H191 C19 C14 107.443 no
C21 C19 C14 109.0(2) yes
H191 C19 C10 106.368 no
C21 C19 C10 112.8(2) yes
C14 C19 C10 112.5(2) yes
H202 C20 H201 107.115 no
H202 C20 C32 109.801 no
H201 C20 C32 108.079 no
H202 C20 C13 111.333 no
H201 C20 C13 109.620 no
C32 C20 C13 110.8(2) yes
H212 C21 H211 107.625 no
H212 C21 O2 109.654 no
H211 C21 O2 106.760 no
H212 C21 C19 111.081 no
H211 C21 C19 108.781 no
O2 C21 C19 112.7(2) yes
H221 C22 C33 106.485 no
H221 C22 C24 110.150 no
C33 C22 C24 110.1(3) yes
H221 C22 C10 108.244 no
C33 C22 C10 111.5(2) yes
C24 C22 C10 110.3(2) yes
H232 C23 H231 107.231 no
H232 C23 O8 109.812 no
H231 C23 O8 110.969 no
H232 C23 C11 109.626 no
H231 C23 C11 111.119 no
O8 C23 C11 108.1(2) yes
H243 C24 H242 105.797 no
H243 C24 H241 108.684 no
H242 C24 H241 109.714 no
H243 C24 C22 109.584 no
H242 C24 C22 110.113 no
H241 C24 C22 112.709 no
H251 C25 C34 109.326 no
H251 C25 C31 106.499 no
C34 C25 C31 109.6(3) yes
H251 C25 C9 108.628 no
C34 C25 C9 109.9(2) yes
C31 C25 C9 112.9(2) yes
H262 C26 H261 107.719 no
H262 C26 C29 110.243 no
H261 C26 C29 110.945 no
H262 C26 C12 108.952 no
H261 C26 C12 109.776 no
C29 C26 C12 109.2(2) yes
H272 C27 H271 108.269 no
H272 C27 C29 109.596 no
H271 C27 C29 109.443 no
H272 C27 C18 109.027 no
H271 C27 C18 109.256 no
C29 C27 C18 111.2(2) yes
H283 C28 H282 106.884 no
H283 C28 H281 108.595 no
H282 C28 H281 110.151 no
H283 C28 C13 109.397 no
H282 C28 C13 109.620 no
H281 C28 C13 112.066 no
H292 C29 H291 107.953 no
H292 C29 C27 109.828 no
H291 C29 C27 109.545 no
H292 C29 C26 109.466 no
H291 C29 C26 109.525 no
C27 C29 C26 110.5(2) yes
H303 C30 H302 106.743 no
H303 C30 H301 107.392 no
H302 C30 H301 108.174 no
H303 C30 C18 111.220 no
H302 C30 C18 110.924 no
H301 C30 C18 112.138 no
H313 C31 H312 107.574 no
H313 C31 H311 108.940 no
H312 C31 H311 108.154 no
H313 C31 C25 110.002 no
H312 C31 C25 110.088 no
H311 C31 C25 111.949 no
H322 C32 H321 108.218 no
H322 C32 C20 107.679 no
H321 C32 C20 109.460 no
H322 C32 C17 110.517 no
H321 C32 C17 110.411 no
C20 C32 C17 110.5(2) yes
H333 C33 H332 109.281 no
H333 C33 H331 109.713 no
H332 C33 H331 109.073 no
H333 C33 C22 110.105 no
H332 C33 C22 109.069 no
H331 C33 C22 109.602 no
H343 C34 H342 108.998 no
H343 C34 H341 108.856 no
H342 C34 H341 108.509 no
H343 C34 C25 109.545 no
H342 C34 C25 110.270 no
H341 C34 C25 110.617 no

loop_
_geom_bond_atom_site_label_1
_geom_bond_atom_site_label_2
_geom_bond_distance
_geom_bond_publ_flag
O1 C12 1.403(3) yes
O1 C9 1.447(3) yes
O2 H36 0.993 no
O2 C21 1.433(3) yes
O3 H4 0.995 no
O3 C14 1.440(3) yes
O4 C16 1.396(3) yes
O4 C10 1.451(3) yes
O5 C16 1.429(3) yes
O5 C13 1.439(3) yes
O6 H22 0.903 no
O6 C15 1.431(3) yes
O7 C18 1.440(3) yes
O7 C12 1.411(3) yes
O8 H3 0.913 no
O8 C23 1.419(3) yes
C9 H91 1.004 no
C9 C25 1.538(4) yes
C9 C11 1.538(4) yes
C10 H101 1.015 no
C10 C22 1.534(4) yes
C10 C19 1.535(4) yes
C11 H111 1.004 no
C11 C23 1.533(4) yes
C11 C15 1.515(4) yes
C12 H121 1.008 no
C12 C26 1.507(4) yes
C13 H131 1.017 no
C13 C28 1.503(4) yes
C13 C20 1.521(5) yes
C14 H142 0.998 no
C14 H141 1.013 no
C14 C19 1.531(3) yes
C15 H152 0.997 no
C15 H151 1.005 no
C16 H161 1.011 no
C16 C17 1.511(4) yes
C17 H172 1.009 no
C17 H171 1.003 no
C17 C32 1.530(4) yes
C18 H181 1.017 no
C18 C30 1.505(4) yes
C18 C27 1.526(4) yes
C19 H191 1.007 no
C19 C21 1.523(3) yes
C20 H202 1.009 no
C20 H201 1.020 no
C20 C32 1.527(5) yes
C21 H212 0.997 no
C21 H211 1.026 no
C22 H221 1.006 no
C22 C33 1.527(5) yes
C22 C24 1.531(4) yes
C23 H232 1.027 no
C23 H231 1.002 no
C24 H243 1.030 no
C24 H242 1.018 no
C24 H241 0.980 no
C25 H251 1.020 no
C25 C34 1.527(4) yes
C25 C31 1.514(4) yes
C26 H262 1.013 no
C26 H261 1.009 no
C26 C29 1.527(4) yes
C27 H272 1.003 no
C27 H271 1.012 no
C27 C29 1.512(4) yes
C28 H283 1.026 no
C28 H282 1.007 no
C28 H281 0.985 no
C29 H292 1.004 no
C29 H291 1.015 no
C30 H303 1.022 no
C30 H302 1.013 no
C30 H301 1.004 no
C31 H313 1.007 no
C31 H312 1.017 no
C31 H311 1.000 no
C32 H322 1.008 no
C32 H321 1.007 no
C33 H333 0.997 no
C33 H332 1.005 no
C33 H331 1.000 no
C34 H343 1.000 no
C34 H342 1.005 no
C34 H341 1.007 no

loop_
_cod_related_entry_id
_cod_related_entry_database
_cod_related_entry_code
1 ChemSpider 30651778
